data_4108745
loop_
_publ_author_name
'Natalie D. Coombs'
'Dragoslav Vidovic'
'Joanna K. Day'
'Amber L. Thompson'
'Delphine D. Le Pevelen'
'Andreas Stasch'
'William Clegg'
'Luca Russo'
'Louise Male'
'Michael B. Hursthouse'
'David J. Willock'
'Simon Aldridge'

_publ_contact_author 'Simon Aldridge'
_publ_contact_author_email Simon.Aldridge@chem.ox.ac.uk
_publ_section_title
;
 Cationic Terminal Gallylene Complexes by Halide Abstraction: Coordination
 Chemistry of a Valence Isoelectronic Analogue of CO and N2
;
_journal_name_full 'Journal of the American Chemical Society'
_journal_page_first 16111
_journal_page_last 16124
_journal_paper_doi 10.1021/ja806655f
_journal_volume 130
_journal_year 2008
_chemical_formula_moiety 'C24 H30 Ga2 I4 O4 Ru2'
_chemical_formula_sum 'C24 H30 Ga2 I4 O4 Ru2'
_chemical_formula_weight 1231.66
_space_group_IT_number 2
_symmetry_cell_setting triclinic
_symmetry_space_group_name_Hall '-P 1'
_symmetry_space_group_name_H-M 'P -1'
_atom_sites_solution_hydrogens geom
_atom_sites_solution_primary heavy
_atom_sites_solution_secondary difmap
_audit_creation_method SHELXL-97
_cell_angle_alpha 73.355(1)
_cell_angle_beta 73.115(1)
_cell_angle_gamma 67.537(1)
_cell_formula_units_Z 1
_cell_length_a 8.6253(2)
_cell_length_b 9.8332(2)
_cell_length_c 11.6061(2)
_cell_measurement_reflns_used 10908
_cell_measurement_temperature 150(2)
_cell_measurement_theta_max 27.485
_cell_measurement_theta_min 5.097
_cell_volume 853.15(3)
_computing_cell_refinement 'HKL Scalepack (Otwinowski & Minor 1997)'
_computing_data_collection 'Collect (Nonius BV, 1997-2000)'
_computing_data_reduction 'HKL Denzo and Scalepack (Otwinowski & Minor 1997)'
_computing_molecular_graphics 'Bruker SHELXTL'
_computing_publication_material 'Bruker SHELXTL'
_computing_structure_refinement 'SHELXL-97 (Sheldrick, 1997)'
_computing_structure_solution 'SHELXS-97 (Sheldrick, 1997)'
_diffrn_ambient_temperature 150(2)
_diffrn_detector_area_resol_mean 9
_diffrn_measured_fraction_theta_full 0.985
_diffrn_measured_fraction_theta_max 0.985
_diffrn_measurement_device_type KappaCCD
_diffrn_measurement_method CCD
_diffrn_radiation_monochromator graphite
_diffrn_radiation_source 'fine-focus sealed tube'
_diffrn_radiation_type MoK\a
_diffrn_radiation_wavelength 0.71073
_diffrn_reflns_av_R_equivalents 0.0469
_diffrn_reflns_av_sigmaI/netI 0.0384
_diffrn_reflns_limit_h_max 11
_diffrn_reflns_limit_h_min -11
_diffrn_reflns_limit_k_max 12
_diffrn_reflns_limit_k_min -12
_diffrn_reflns_limit_l_max 15
_diffrn_reflns_limit_l_min -14
_diffrn_reflns_number 12733
_diffrn_reflns_theta_full 27.44
_diffrn_reflns_theta_max 27.44
_diffrn_reflns_theta_min 5.18
_exptl_absorpt_coefficient_mu 6.074
_exptl_absorpt_correction_T_max 0.940
_exptl_absorpt_correction_T_min 0.693
_exptl_absorpt_correction_type multi-scan
_exptl_absorpt_process_details
; 
multi-scan from symmetry-related measurements using 
Sortav (Blessing 1995). 
;
_exptl_crystal_colour clear_intense_yellow
_exptl_crystal_density_diffrn 2.397
_exptl_crystal_description plate
_exptl_crystal_F_000 568
_exptl_crystal_size_max 0.06
_exptl_crystal_size_mid 0.03
_exptl_crystal_size_min 0.01
_refine_diff_density_max 0.867
_refine_diff_density_min -1.476
_refine_diff_density_rms 0.172
_refine_ls_extinction_method none
_refine_ls_goodness_of_fit_ref 1.162
_refine_ls_hydrogen_treatment constr
_refine_ls_matrix_type full
_refine_ls_number_parameters 168
_refine_ls_number_reflns 3837
_refine_ls_number_restraints 0
_refine_ls_restrained_S_all 1.162
_refine_ls_R_factor_all 0.0341
_refine_ls_R_factor_gt 0.0317
_refine_ls_shift/su_max 0.001
_refine_ls_shift/su_mean 0.000
_refine_ls_structure_factor_coef Fsqd
_refine_ls_weighting_details 'calc w=1/[\s^2^(Fo^2^)+(0.0226P)^2^+3.6919P] where P=(Fo^2^+2Fc^2^)/3'
_refine_ls_weighting_scheme calc
_refine_ls_wR_factor_gt 0.0803
_refine_ls_wR_factor_ref 0.0815
_reflns_number_gt 3588
_reflns_number_total 3837
_reflns_threshold_expression >2sigma(I)
_cod_data_source_file ja806655f_si_001_10.cif
_cod_data_source_block 13
_cod_database_code 4108745

loop_
_symmetry_equiv_pos_as_xyz
'x, y, z'
'-x, -y, -z'

loop_
_atom_site_label
_atom_site_type_symbol
_atom_site_fract_x
_atom_site_fract_y
_atom_site_fract_z
_atom_site_U_iso_or_equiv
_atom_site_adp_type
_atom_site_occupancy
_atom_site_symmetry_multiplicity
_atom_site_calc_flag
_atom_site_refinement_flags
Ga1 Ga 0.63623(6) 0.45001(5) 0.84534(4) 0.01912(12) Uani 1 1 d .
I1 I 0.58323(5) 0.69884(3) 0.68596(3) 0.02894(10) Uani 1 1 d .
I2 I 0.69454(4) 0.53716(3) 1.03178(3) 0.02264(10) Uani 1 1 d .
Ru1 Ru 0.82802(4) 0.21037(4) 0.79875(3) 0.01665(10) Uani 1 1 d .
C1 C 0.7991(6) 0.1345(5) 0.9692(5) 0.0229(9) Uani 1 1 d .
C2 C 1.0025(7) 0.2784(7) 0.7995(5) 0.0320(12) Uani 1 1 d .
C3 C 0.6943(6) 0.0859(5) 0.7490(4) 0.0221(9) Uani 1 1 d .
C4 C 0.6759(6) 0.2246(5) 0.6633(4) 0.0216(9) Uani 1 1 d .
C5 C 0.8440(6) 0.2285(5) 0.5990(4) 0.0231(9) Uani 1 1 d .
C6 C 0.9662(6) 0.0881(6) 0.6428(4) 0.0237(10) Uani 1 1 d .
C7 C 0.8742(7) -0.0005(5) 0.7361(4) 0.0235(10) Uani 1 1 d .
C8 C 0.5485(7) 0.0325(6) 0.8280(5) 0.0304(11) Uani 1 1 d .
H8A H 0.4975 0.0064 0.7777 0.046 Uiso 1 1 calc R
H8B H 0.4641 0.1109 0.8681 0.046 Uiso 1 1 calc R
H8C H 0.5907 -0.0541 0.8887 0.046 Uiso 1 1 calc R
C9 C 0.5088(7) 0.3376(6) 0.6371(5) 0.0265(10) Uani 1 1 d .
H9A H 0.4772 0.3131 0.5748 0.040 Uiso 1 1 calc R
H9B H 0.5203 0.4358 0.6092 0.040 Uiso 1 1 calc R
H9C H 0.4218 0.3365 0.7107 0.040 Uiso 1 1 calc R
C10 C 0.8810(7) 0.3499(6) 0.4925(5) 0.0308(11) Uani 1 1 d .
H10A H 0.8501 0.3431 0.4218 0.046 Uiso 1 1 calc R
H10B H 1.0010 0.3375 0.4744 0.046 Uiso 1 1 calc R
H10C H 0.8156 0.4464 0.5135 0.046 Uiso 1 1 calc R
C11 C 1.1546(7) 0.0396(7) 0.5928(5) 0.0344(12) Uani 1 1 d .
H11A H 1.1794 -0.0069 0.5243 0.052 Uiso 1 1 calc R
H11B H 1.2129 -0.0310 0.6556 0.052 Uiso 1 1 calc R
H11C H 1.1929 0.1254 0.5663 0.052 Uiso 1 1 calc R
C12 C 0.9470(8) -0.1581(6) 0.8010(5) 0.0338(12) Uani 1 1 d .
H12A H 0.9282 -0.2255 0.7648 0.051 Uiso 1 1 calc R
H12B H 0.8917 -0.1686 0.8863 0.051 Uiso 1 1 calc R
H12C H 1.0678 -0.1818 0.7937 0.051 Uiso 1 1 calc R
O1 O 0.7816(5) 0.0820(5) 1.0716(3) 0.0362(9) Uani 1 1 d .
O2 O 1.1139(6) 0.3177(7) 0.7963(5) 0.0586(14) Uani 1 1 d .

loop_
_atom_site_aniso_label
_atom_site_aniso_U_11
_atom_site_aniso_U_22
_atom_site_aniso_U_33
_atom_site_aniso_U_23
_atom_site_aniso_U_13
_atom_site_aniso_U_12
Ga1 0.0212(3) 0.0165(2) 0.0194(3) -0.00626(18) -0.0022(2) -0.0052(2)
I1 0.0390(2) 0.01974(16) 0.02453(18) -0.00227(12) -0.00473(14) -0.00859(14)
I2 0.02075(16) 0.02820(17) 0.02381(17) -0.01169(12) -0.00157(12) -0.01063(13)
Ru1 0.01574(18) 0.01706(18) 0.01805(18) -0.00638(13) -0.00203(14) -0.00526(14)
C1 0.022(2) 0.021(2) 0.029(3) -0.0108(19) -0.0070(19) -0.0056(18)
C2 0.026(3) 0.042(3) 0.032(3) -0.022(2) 0.003(2) -0.012(2)
C3 0.028(2) 0.024(2) 0.020(2) -0.0102(18) -0.0038(19) -0.011(2)
C4 0.025(2) 0.024(2) 0.020(2) -0.0117(18) -0.0055(18) -0.0072(19)
C5 0.027(2) 0.027(2) 0.017(2) -0.0084(18) -0.0033(18) -0.008(2)
C6 0.024(2) 0.028(2) 0.022(2) -0.0140(19) -0.0010(19) -0.007(2)
C7 0.031(3) 0.019(2) 0.022(2) -0.0089(18) -0.004(2) -0.009(2)
C8 0.037(3) 0.031(3) 0.028(3) -0.007(2) -0.001(2) -0.021(2)
C9 0.027(3) 0.030(3) 0.027(2) -0.007(2) -0.009(2) -0.010(2)
C10 0.036(3) 0.031(3) 0.022(2) 0.000(2) 0.000(2) -0.016(2)
C11 0.028(3) 0.037(3) 0.035(3) -0.016(2) 0.000(2) -0.006(2)
C12 0.048(3) 0.019(2) 0.034(3) -0.007(2) -0.012(3) -0.007(2)
O1 0.042(2) 0.040(2) 0.023(2) 0.0007(16) -0.0085(17) -0.0143(19)
O2 0.035(2) 0.087(4) 0.076(3) -0.038(3) 0.004(2) -0.040(3)

loop_
_atom_type_symbol
_atom_type_description
_atom_type_scat_dispersion_real
_atom_type_scat_dispersion_imag
_atom_type_scat_source
C C 0.0033 0.0016 'International Tables Vol C Tables 4.2.6.8 and 6.1.1.4'
H H 0.0000 0.0000 'International Tables Vol C Tables 4.2.6.8 and 6.1.1.4'
O O 0.0106 0.0060 'International Tables Vol C Tables 4.2.6.8 and 6.1.1.4'
Ga Ga 0.2307 1.6083 'International Tables Vol C Tables 4.2.6.8 and 6.1.1.4'
Ru Ru -1.2594 0.8363 'International Tables Vol C Tables 4.2.6.8 and 6.1.1.4'
I I -0.4742 1.8119 'International Tables Vol C Tables 4.2.6.8 and 6.1.1.4'

loop_
_geom_angle_atom_site_label_1
_geom_angle_atom_site_label_2
_geom_angle_atom_site_label_3
_geom_angle
_geom_angle_site_symmetry_1
_geom_angle_site_symmetry_3
Ru1 Ga1 I1 124.35(2) . .
Ru1 Ga1 I2 116.62(2) . 2_667
I1 Ga1 I2 101.62(2) . 2_667
Ru1 Ga1 I2 115.71(2) . .
I1 Ga1 I2 100.544(19) . .
I2 Ga1 I2 92.294(17) 2_667 .
Ga1 I2 Ga1 87.706(17) 2_667 .
C2 Ru1 C1 91.8(2) . .
C2 Ru1 C5 104.0(2) . .
C1 Ru1 C5 160.09(19) . .
C2 Ru1 C3 159.5(2) . .
C1 Ru1 C3 99.35(19) . .
C5 Ru1 C3 62.05(17) . .
C2 Ru1 C6 97.5(2) . .
C1 Ru1 C6 129.44(19) . .
C5 Ru1 C6 37.43(18) . .
C3 Ru1 C6 62.13(18) . .
C2 Ru1 C7 123.9(2) . .
C1 Ru1 C7 98.77(19) . .
C5 Ru1 C7 62.41(17) . .
C3 Ru1 C7 37.50(18) . .
C6 Ru1 C7 37.16(18) . .
C2 Ru1 C4 137.8(2) . .
C1 Ru1 C4 130.12(19) . .
C5 Ru1 C4 37.08(17) . .
C3 Ru1 C4 36.76(17) . .
C6 Ru1 C4 61.95(17) . .
C7 Ru1 C4 62.03(17) . .
C2 Ru1 Ga1 85.34(17) . .
C1 Ru1 Ga1 87.45(14) . .
C5 Ru1 Ga1 105.59(13) . .
C3 Ru1 Ga1 112.12(13) . .
C6 Ru1 Ga1 142.62(13) . .
C7 Ru1 Ga1 149.51(13) . .
C4 Ru1 Ga1 91.15(12) . .
O1 C1 Ru1 176.6(4) . .
O2 C2 Ru1 177.4(5) . .
C4 C3 C7 108.6(4) . .
C4 C3 C8 124.9(5) . .
C7 C3 C8 126.1(5) . .
C4 C3 Ru1 72.6(3) . .
C7 C3 Ru1 71.4(3) . .
C8 C3 Ru1 127.5(3) . .
C3 C4 C5 108.0(4) . .
C3 C4 C9 125.1(4) . .
C5 C4 C9 126.7(4) . .
C3 C4 Ru1 70.6(3) . .
C5 C4 Ru1 70.4(3) . .
C9 C4 Ru1 129.3(3) . .
C4 C5 C6 107.9(4) . .
C4 C5 C10 125.0(5) . .
C6 C5 C10 126.7(5) . .
C4 C5 Ru1 72.5(3) . .
C6 C5 Ru1 71.4(3) . .
C10 C5 Ru1 128.1(3) . .
C7 C6 C5 108.2(4) . .
C7 C6 C11 126.1(5) . .
C5 C6 C11 125.6(5) . .
C7 C6 Ru1 71.5(3) . .
C5 C6 Ru1 71.2(3) . .
C11 C6 Ru1 126.4(4) . .
C6 C7 C3 107.3(4) . .
C6 C7 C12 127.0(5) . .
C3 C7 C12 125.5(5) . .
C6 C7 Ru1 71.3(3) . .
C3 C7 Ru1 71.1(3) . .
C12 C7 Ru1 126.9(3) . .
C3 C8 H8A 109.5 . .
C3 C8 H8B 109.5 . .
H8A C8 H8B 109.5 . .
C3 C8 H8C 109.5 . .
H8A C8 H8C 109.5 . .
H8B C8 H8C 109.5 . .
C4 C9 H9A 109.5 . .
C4 C9 H9B 109.5 . .
H9A C9 H9B 109.5 . .
C4 C9 H9C 109.5 . .
H9A C9 H9C 109.5 . .
H9B C9 H9C 109.5 . .
C5 C10 H10A 109.5 . .
C5 C10 H10B 109.5 . .
H10A C10 H10B 109.5 . .
C5 C10 H10C 109.5 . .
H10A C10 H10C 109.5 . .
H10B C10 H10C 109.5 . .
C6 C11 H11A 109.5 . .
C6 C11 H11B 109.5 . .
H11A C11 H11B 109.5 . .
C6 C11 H11C 109.5 . .
H11A C11 H11C 109.5 . .
H11B C11 H11C 109.5 . .
C7 C12 H12A 109.5 . .
C7 C12 H12B 109.5 . .
H12A C12 H12B 109.5 . .
C7 C12 H12C 109.5 . .
H12A C12 H12C 109.5 . .
H12B C12 H12C 109.5 . .

loop_
_geom_bond_atom_site_label_1
_geom_bond_atom_site_label_2
_geom_bond_distance
_geom_bond_site_symmetry_2
Ga1 Ru1 2.4110(6) .
Ga1 I1 2.5809(6) .
Ga1 I2 2.7666(6) 2_667
Ga1 I2 2.7737(6) .
I2 Ga1 2.7666(6) 2_667
Ru1 C2 1.869(5) .
Ru1 C1 1.882(5) .
Ru1 C5 2.242(5) .
Ru1 C3 2.243(4) .
Ru1 C6 2.245(5) .
Ru1 C7 2.247(4) .
Ru1 C4 2.268(4) .
C1 O1 1.143(6) .
C2 O2 1.153(7) .
C3 C4 1.423(7) .
C3 C7 1.443(7) .
C3 C8 1.503(7) .
C4 C5 1.434(7) .
C4 C9 1.497(7) .
C5 C6 1.440(7) .
C5 C10 1.507(7) .
C6 C7 1.431(7) .
C6 C11 1.492(7) .
C7 C12 1.492(7) .
C8 H8A 0.9600 .
C8 H8B 0.9600 .
C8 H8C 0.9600 .
C9 H9A 0.9600 .
C9 H9B 0.9600 .
C9 H9C 0.9600 .
C10 H10A 0.9600 .
C10 H10B 0.9600 .
C10 H10C 0.9600 .
C11 H11A 0.9600 .
C11 H11B 0.9600 .
C11 H11C 0.9600 .
C12 H12A 0.9600 .
C12 H12B 0.9600 .
C12 H12C 0.9600 .

loop_
_geom_torsion_atom_site_label_1
_geom_torsion_atom_site_label_2
_geom_torsion_atom_site_label_3
_geom_torsion_atom_site_label_4
_geom_torsion
_geom_torsion_site_symmetry_1
_geom_torsion_site_symmetry_4
Ru1 Ga1 I2 Ga1 -121.13(3) . 2_667
I1 Ga1 I2 Ga1 102.27(2) . 2_667
I2 Ga1 I2 Ga1 0.0 2_667 2_667
I1 Ga1 Ru1 C2 77.72(18) . .
I2 Ga1 Ru1 C2 -154.30(18) 2_667 .
I2 Ga1 Ru1 C2 -47.39(18) . .
I1 Ga1 Ru1 C1 169.72(14) . .
I2 Ga1 Ru1 C1 -62.30(14) 2_667 .
I2 Ga1 Ru1 C1 44.61(14) . .
I1 Ga1 Ru1 C5 -25.54(13) . .
I2 Ga1 Ru1 C5 102.43(13) 2_667 .
I2 Ga1 Ru1 C5 -150.65(13) . .
I1 Ga1 Ru1 C3 -91.22(13) . .
I2 Ga1 Ru1 C3 36.76(13) 2_667 .
I2 Ga1 Ru1 C3 143.67(13) . .
I1 Ga1 Ru1 C6 -18.6(2) . .
I2 Ga1 Ru1 C6 109.3(2) 2_667 .
I2 Ga1 Ru1 C6 -143.7(2) . .
I1 Ga1 Ru1 C7 -87.3(2) . .
I2 Ga1 Ru1 C7 40.7(2) 2_667 .
I2 Ga1 Ru1 C7 147.6(2) . .
I1 Ga1 Ru1 C4 -60.17(13) . .
I2 Ga1 Ru1 C4 67.80(13) 2_667 .
I2 Ga1 Ru1 C4 174.72(13) . .
C2 Ru1 C3 C4 -87.4(7) . .
C1 Ru1 C3 C4 150.5(3) . .
C5 Ru1 C3 C4 -37.0(3) . .
C6 Ru1 C3 C4 -79.6(3) . .
C7 Ru1 C3 C4 -117.2(4) . .
Ga1 Ru1 C3 C4 59.5(3) . .
C2 Ru1 C3 C7 29.8(7) . .
C1 Ru1 C3 C7 -92.2(3) . .
C5 Ru1 C3 C7 80.2(3) . .
C6 Ru1 C3 C7 37.6(3) . .
C4 Ru1 C3 C7 117.2(4) . .
Ga1 Ru1 C3 C7 176.7(2) . .
C2 Ru1 C3 C8 151.6(6) . .
C1 Ru1 C3 C8 29.5(5) . .
C5 Ru1 C3 C8 -158.0(5) . .
C6 Ru1 C3 C8 159.4(5) . .
C7 Ru1 C3 C8 121.8(6) . .
C4 Ru1 C3 C8 -121.0(6) . .
Ga1 Ru1 C3 C8 -61.5(5) . .
C7 C3 C4 C5 -1.9(5) . .
C8 C3 C4 C5 -175.1(4) . .
Ru1 C3 C4 C5 60.8(3) . .
C7 C3 C4 C9 172.2(4) . .
C8 C3 C4 C9 -0.9(7) . .
Ru1 C3 C4 C9 -125.0(4) . .
C7 C3 C4 Ru1 -62.8(3) . .
C8 C3 C4 Ru1 124.1(5) . .
C2 Ru1 C4 C3 148.6(3) . .
C1 Ru1 C4 C3 -39.4(4) . .
C5 Ru1 C4 C3 118.2(4) . .
C6 Ru1 C4 C3 80.1(3) . .
C7 Ru1 C4 C3 37.8(3) . .
Ga1 Ru1 C4 C3 -127.0(3) . .
C2 Ru1 C4 C5 30.5(4) . .
C1 Ru1 C4 C5 -157.6(3) . .
C3 Ru1 C4 C5 -118.2(4) . .
C6 Ru1 C4 C5 -38.1(3) . .
C7 Ru1 C4 C5 -80.4(3) . .
Ga1 Ru1 C4 C5 114.8(3) . .
C2 Ru1 C4 C9 -91.4(5) . .
C1 Ru1 C4 C9 80.6(5) . .
C5 Ru1 C4 C9 -121.9(6) . .
C3 Ru1 C4 C9 119.9(6) . .
C6 Ru1 C4 C9 -159.9(5) . .
C7 Ru1 C4 C9 157.7(5) . .
Ga1 Ru1 C4 C9 -7.1(4) . .
C3 C4 C5 C6 2.1(5) . .
C9 C4 C5 C6 -172.0(4) . .
Ru1 C4 C5 C6 63.1(3) . .
C3 C4 C5 C10 174.3(4) . .
C9 C4 C5 C10 0.3(7) . .
Ru1 C4 C5 C10 -124.7(5) . .
C3 C4 C5 Ru1 -61.0(3) . .
C9 C4 C5 Ru1 125.0(4) . .
C2 Ru1 C5 C4 -159.5(3) . .
C1 Ru1 C5 C4 59.0(7) . .
C3 Ru1 C5 C4 36.7(3) . .
C6 Ru1 C5 C4 116.5(4) . .
C7 Ru1 C5 C4 79.3(3) . .
Ga1 Ru1 C5 C4 -70.5(3) . .
C2 Ru1 C5 C6 84.1(3) . .
C1 Ru1 C5 C6 -57.5(7) . .
C3 Ru1 C5 C6 -79.8(3) . .
C7 Ru1 C5 C6 -37.2(3) . .
C4 Ru1 C5 C6 -116.5(4) . .
Ga1 Ru1 C5 C6 173.1(2) . .
C2 Ru1 C5 C10 -38.4(5) . .
C1 Ru1 C5 C10 -179.9(5) . .
C3 Ru1 C5 C10 157.7(5) . .
C6 Ru1 C5 C10 -122.5(6) . .
C7 Ru1 C5 C10 -159.7(5) . .
C4 Ru1 C5 C10 121.1(6) . .
Ga1 Ru1 C5 C10 50.6(5) . .
C4 C5 C6 C7 -1.5(5) . .
C10 C5 C6 C7 -173.6(5) . .
Ru1 C5 C6 C7 62.3(3) . .
C4 C5 C6 C11 174.4(5) . .
C10 C5 C6 C11 2.3(8) . .
Ru1 C5 C6 C11 -121.9(5) . .
C4 C5 C6 Ru1 -63.8(3) . .
C10 C5 C6 Ru1 124.1(5) . .
C2 Ru1 C6 C7 139.3(3) . .
C1 Ru1 C6 C7 40.6(4) . .
C5 Ru1 C6 C7 -117.5(4) . .
C3 Ru1 C6 C7 -38.0(3) . .
C4 Ru1 C6 C7 -79.8(3) . .
Ga1 Ru1 C6 C7 -128.5(3) . .
C2 Ru1 C6 C5 -103.2(3) . .
C1 Ru1 C6 C5 158.2(3) . .
C3 Ru1 C6 C5 79.5(3) . .
C7 Ru1 C6 C5 117.5(4) . .
C4 Ru1 C6 C5 37.7(3) . .
Ga1 Ru1 C6 C5 -11.0(4) . .
C2 Ru1 C6 C11 17.6(5) . .
C1 Ru1 C6 C11 -81.0(5) . .
C5 Ru1 C6 C11 120.8(6) . .
C3 Ru1 C6 C11 -159.6(5) . .
C7 Ru1 C6 C11 -121.6(6) . .
C4 Ru1 C6 C11 158.5(5) . .
Ga1 Ru1 C6 C11 109.8(4) . .
C5 C6 C7 C3 0.3(5) . .
C11 C6 C7 C3 -175.5(5) . .
Ru1 C6 C7 C3 62.4(3) . .
C5 C6 C7 C12 175.3(5) . .
C11 C6 C7 C12 -0.5(8) . .
Ru1 C6 C7 C12 -122.6(5) . .
C5 C6 C7 Ru1 -62.1(3) . .
C11 C6 C7 Ru1 122.1(5) . .
C4 C3 C7 C6 1.0(5) . .
C8 C3 C7 C6 174.1(4) . .
Ru1 C3 C7 C6 -62.5(3) . .
C4 C3 C7 C12 -174.1(4) . .
C8 C3 C7 C12 -1.0(7) . .
Ru1 C3 C7 C12 122.4(5) . .
C4 C3 C7 Ru1 63.5(3) . .
C8 C3 C7 Ru1 -123.4(5) . .
C2 Ru1 C7 C6 -51.2(4) . .
C1 Ru1 C7 C6 -149.4(3) . .
C5 Ru1 C7 C6 37.5(3) . .
C3 Ru1 C7 C6 116.6(4) . .
C4 Ru1 C7 C6 79.6(3) . .
Ga1 Ru1 C7 C6 110.6(3) . .
C2 Ru1 C7 C3 -167.9(3) . .
C1 Ru1 C7 C3 94.0(3) . .
C5 Ru1 C7 C3 -79.2(3) . .
C6 Ru1 C7 C3 -116.6(4) . .
C4 Ru1 C7 C3 -37.1(3) . .
Ga1 Ru1 C7 C3 -6.0(4) . .
C2 Ru1 C7 C12 71.4(5) . .
C1 Ru1 C7 C12 -26.7(5) . .
C5 Ru1 C7 C12 160.2(5) . .
C3 Ru1 C7 C12 -120.7(6) . .
C6 Ru1 C7 C12 122.7(6) . .
C4 Ru1 C7 C12 -157.7(5) . .
Ga1 Ru1 C7 C12 -126.7(4) . .
